data_2210223
loop_
_publ_author_name
'Parker, Samuel G.'
'Watkin, David J.'
'Simone, Michela I.'
'Fleet, George W. J.'

_publ_section_title 3,4:5,6-Di-<i>O</i>-isopropylidene-3-<i>C</i>-hydroxymethyl-<small>D</small>-altrono-1,3'-lactone
_journal_coeditor_code FL2021
_journal_issue 9
_journal_name_full 'Acta Crystallographica Section E'
_journal_page_first o3961
_journal_page_last o3963
_journal_paper_doi 10.1107/S1600536806015881
_journal_volume 62
_journal_year 2006
_chemical_formula_iupac 'C13 H20 O7'
_chemical_formula_moiety 'C13 H20 O7'
_chemical_formula_sum 'C13 H20 O7'
_chemical_formula_weight 288.30
_chemical_name_systematic
;
3,4:5,6-Di-O-isopropylidene-3-C-hydroxymethyl-D-altrono-1,3'-lactone
;
_space_group_IT_number 4
_symmetry_cell_setting monoclinic
_symmetry_space_group_name_Hall 'P 2yb'
_symmetry_space_group_name_H-M 'P 1 21 1'
_atom_sites_solution_hydrogens geom
_atom_sites_solution_primary direct
_cell_angle_alpha 90
_cell_angle_beta 90.5971(8)
_cell_angle_gamma 90
_cell_formula_units_Z 4
_cell_length_a 11.5720(2)
_cell_length_b 9.2793(2)
_cell_length_c 13.1937(3)
_cell_measurement_reflns_used 2974
_cell_measurement_temperature 150
_cell_measurement_theta_max 27
_cell_measurement_theta_min 1
_cell_volume 1416.66(5)
_computing_cell_refinement DENZO/SCALEPACK
_computing_data_collection 'COLLECT (Nonius, 2001)'
_computing_data_reduction 'DENZO/SCALEPACK (Otwinowski & Minor, 1997)'
_computing_molecular_graphics 'CAMERON (Watkin <i>et al.</i>,  1996)'
_computing_publication_material CRYSTALS
_computing_structure_refinement 'CRYSTALS (Betteridge <i>et al.</i>,  2003)'
_computing_structure_solution 'SIR92 (Altomare <i>et al.</i>,  1994)'
_diffrn_ambient_temperature 150
_diffrn_measured_fraction_theta_full 0.994
_diffrn_measured_fraction_theta_max 0.982
_diffrn_measurement_device_type 'Nonius KappaCCD area-detector'
_diffrn_measurement_method \w
_diffrn_radiation_monochromator graphite
_diffrn_radiation_type 'Mo K\a'
_diffrn_radiation_wavelength 0.71073
_diffrn_reflns_av_R_equivalents 0.028
_diffrn_reflns_limit_h_max 15
_diffrn_reflns_limit_h_min -14
_diffrn_reflns_limit_k_max 10
_diffrn_reflns_limit_k_min -12
_diffrn_reflns_limit_l_max 16
_diffrn_reflns_limit_l_min -16
_diffrn_reflns_number 17056
_diffrn_reflns_theta_full 26.368
_diffrn_reflns_theta_max 27.467
_diffrn_reflns_theta_min 1.544
_diffrn_standards_number 0
_exptl_absorpt_coefficient_mu 0.110
_exptl_absorpt_correction_T_max 0.95
_exptl_absorpt_correction_T_min 0.73
_exptl_absorpt_correction_type multi-scan
_exptl_absorpt_process_details '(DENZO/SCALEPACK; Otwinowski & Minor, 1997)'
_exptl_crystal_colour colourless
_exptl_crystal_density_diffrn 1.352
_exptl_crystal_description block
_exptl_crystal_F_000 616
_exptl_crystal_size_max 0.55
_exptl_crystal_size_mid 0.50
_exptl_crystal_size_min 0.45
_refine_diff_density_max 0.19
_refine_diff_density_min -0.16
_refine_ls_extinction_method none
_refine_ls_goodness_of_fit_ref 0.9732
_refine_ls_hydrogen_treatment constr
_refine_ls_matrix_type full
_refine_ls_number_parameters 361
_refine_ls_number_reflns 2956
_refine_ls_number_restraints 1
_refine_ls_R_factor_all 0.0352
_refine_ls_R_factor_gt 0.0294
_refine_ls_shift/su_max 0.000313
_refine_ls_structure_factor_coef Fsqd
_refine_ls_weighting_details
;
Method = Modified Sheldrick  w = 1/[\s^2^(F^2^) + (0.03P)^2^ + 0.33P]
where P = [max(Fo^2^,0) + 2Fc^2^]/3
;
_refine_ls_weighting_scheme calc
_refine_ls_wR_factor_all 0.0736
_refine_ls_wR_factor_gt 0.0697
_refine_ls_wR_factor_ref 0.0697
_reflns_number_gt 2956
_reflns_number_total 3374
_reflns_threshold_expression I>3\s(I)
_cod_data_source_file fl2021.cif
_cod_data_source_block 7
_cod_depositor_comments
;
The following automatic conversions were performed:
'_symmetry_cell_setting' value 'Monoclinic' changed to 'monoclinic'
according to '/home/saulius/struct/CIF-dictionaries/cif_core.dic'
dictionary named 'cif_core.dic' version 2.4.1 from 2010-06-29.

Automatic conversion script
Id: cif_fix_enum 1527 2010-12-29 10:47:43Z saulius 

The following automatic conversions were performed:

'_symmetry_cell_setting' value 'Monoclinic' changed to 'monoclinic'
according to /home/saulius/struct/CIF-dictionaries/cif_core.dic
dictionary named 'cif_core.dic' version 2.4.1 from 2010-06-29.

Automatic conversion script
Id: cif_fix_values 1715 2011-07-08 13:25:40Z adriana 
;
_cod_original_sg_symbol_H-M 'P 21'
_cod_database_code 2210223
_cod_database_fobs_code 2210223

loop_
_symmetry_equiv_pos_as_xyz
x,y,z
-x,y+1/2,-z

loop_
_atom_site_type_symbol
_atom_site_label
_atom_site_fract_x
_atom_site_fract_y
_atom_site_fract_z
_atom_site_U_iso_or_equiv
_atom_site_adp_type
_atom_site_occupancy
C C1 0.44755(15) 0.7690(2) 0.28314(14) 0.0217 Uani 1.0000
C C2 0.41152(16) 0.9276(2) 0.29530(14) 0.0222 Uani 1.0000
C C3 0.29565(16) 0.9692(2) 0.24929(14) 0.0223 Uani 1.0000
C C4 0.26104(17) 1.1237(2) 0.27130(14) 0.0257 Uani 1.0000
O O5 0.19260(11) 1.16063(16) 0.18344(10) 0.0267 Uani 1.0000
O O6 0.30920(11) 0.97016(17) 0.14152(9) 0.0275 Uani 1.0000
O O7 0.40438(11) 0.94553(16) 0.40241(10) 0.0258 Uani 1.0000
C C8 0.48830(17) 0.8519(2) 0.44709(15) 0.0271 Uani 1.0000
O O9 0.49147(11) 0.72881(17) 0.38093(10) 0.0275 Uani 1.0000
C C10 0.60708(18) 0.9206(3) 0.4514(2) 0.0435 Uani 1.0000
C C11 0.35681(15) 0.6579(2) 0.25106(14) 0.0216 Uani 1.0000
O O12 0.28235(11) 0.61758(18) 0.32832(11) 0.0301 Uani 1.0000
C C13 0.53828(18) 0.7441(2) 0.20166(17) 0.0305 Uani 1.0000
O O14 0.53436(12) 0.58976(17) 0.18066(12) 0.0335 Uani 1.0000
H H21 0.4715 0.9900 0.2669 0.0268 Uiso 1.0000
H H31 0.2366 0.8990 0.2690 0.0255 Uiso 1.0000
O O34 0.40973(14) 0.40971(18) 0.20661(13) 0.0395 Uani 1.0000
C C35 0.30089(19) 1.1675(3) 0.02637(17) 0.0349 Uani 1.0000
C C36 0.12885(17) 1.0048(2) 0.05030(16) 0.0315 Uani 1.0000
C C37 0.43223(17) 0.5359(3) 0.21210(15) 0.0274 Uani 1.0000
C C38 0.4456(2) 0.8060(3) 0.54949(17) 0.0427 Uani 1.0000
C C39 0.23279(16) 1.0761(2) 0.09879(14) 0.0228 Uani 1.0000
H H41 0.3289 1.1871 0.2747 0.0305 Uiso 1.0000
H H42 0.2143 1.1331 0.3324 0.0311 Uiso 1.0000
C C101 0.08842(15) 0.9233(2) 0.70134(14) 0.0231 Uani 1.0000
H H101 0.6603 0.8461 0.4689 0.0653 Uiso 1.0000
C C102 0.12099(15) 0.7655(2) 0.68734(14) 0.0223 Uani 1.0000
H H102 0.6084 0.9962 0.5029 0.0654 Uiso 1.0000
C C103 0.10873(17) 0.6687(2) 0.77894(15) 0.0234 Uani 1.0000
H H103 0.6280 0.9590 0.3853 0.0640 Uiso 1.0000
C C104 0.16111(18) 0.5186(2) 0.76614(17) 0.0307 Uani 1.0000
O O105 0.27298(12) 0.53161(19) 0.81266(11) 0.0344 Uani 1.0000
O O106 0.17451(12) 0.73092(17) 0.86006(10) 0.0305 Uani 1.0000
O O107 0.04067(12) 0.71858(18) 0.61155(10) 0.0293 Uani 1.0000
C C108 0.01997(17) 0.8379(3) 0.54473(14) 0.0279 Uani 1.0000
O O109 0.04252(12) 0.96432(17) 0.60534(10) 0.0287 Uani 1.0000
C C110 0.1011(2) 0.8372(4) 0.45547(17) 0.0454 Uani 1.0000
C C111 0.00104(16) 0.9631(2) 0.78410(15) 0.0231 Uani 1.0000
H H111 0.3146 0.6970 0.1919 0.0264 Uiso 1.0000
O O112 -0.11611(10) 0.93697(16) 0.76295(10) 0.0267 Uani 1.0000
C C113 0.18790(18) 1.0229(3) 0.73016(17) 0.0323 Uani 1.0000
O O114 0.13331(13) 1.15310(18) 0.76873(13) 0.0376 Uani 1.0000
H H121 0.2271 0.5684 0.3058 0.0454 Uiso 1.0000
H H131 0.6159 0.7709 0.2269 0.0364 Uiso 1.0000
H H132 0.5162 0.7985 0.1388 0.0368 Uiso 1.0000
O O134 -0.04290(15) 1.21648(19) 0.81995(14) 0.0461 Uani 1.0000
C C135 0.3715(2) 0.7065(4) 0.9153(2) 0.0541 Uani 1.0000
C C136 0.2135(2) 0.5534(3) 0.98838(17) 0.0401 Uani 1.0000
C C137 0.02296(19) 1.1247(2) 0.79402(16) 0.0314 Uani 1.0000
C C138 -0.10483(18) 0.8358(3) 0.51261(17) 0.0363 Uani 1.0000
C C139 0.25957(17) 0.6287(3) 0.89522(16) 0.0291 Uani 1.0000
H H351 0.3384 1.1036 -0.0203 0.0526 Uiso 1.0000
H H352 0.3585 1.2243 0.0646 0.0505 Uiso 1.0000
H H353 0.2498 1.2327 -0.0106 0.0517 Uiso 1.0000
H H361 0.1540 0.9449 -0.0068 0.0463 Uiso 1.0000
H H362 0.0767 1.0795 0.0251 0.0460 Uiso 1.0000
H H363 0.0913 0.9441 0.1009 0.0464 Uiso 1.0000
H H381 0.5024 0.7404 0.5807 0.0632 Uiso 1.0000
H H382 0.4368 0.8905 0.5918 0.0634 Uiso 1.0000
H H383 0.3710 0.7558 0.5405 0.0627 Uiso 1.0000
H H1021 0.2003 0.7598 0.6619 0.0266 Uiso 1.0000
H H1031 0.0275 0.6611 0.7981 0.0274 Uiso 1.0000
H H1041 0.1145 0.4435 0.7999 0.0373 Uiso 1.0000
H H1042 0.1694 0.4940 0.6947 0.0369 Uiso 1.0000
H H1101 0.0824 0.9194 0.4109 0.0677 Uiso 1.0000
H H1102 0.1816 0.8432 0.4780 0.0660 Uiso 1.0000
H H1103 0.0887 0.7501 0.4153 0.0671 Uiso 1.0000
H H1111 0.0230 0.9192 0.8494 0.0266 Uiso 1.0000
H H1121 -0.1342 0.8567 0.7863 0.0411 Uiso 1.0000
H H1131 0.2382 0.9802 0.7852 0.0377 Uiso 1.0000
H H1132 0.2350 1.0455 0.6720 0.0386 Uiso 1.0000
H H1351 0.4291 0.6367 0.9360 0.0807 Uiso 1.0000
H H1352 0.3618 0.7787 0.9687 0.0806 Uiso 1.0000
H H1353 0.3948 0.7532 0.8537 0.0799 Uiso 1.0000
H H1361 0.2758 0.4927 1.0143 0.0593 Uiso 1.0000
H H1362 0.1923 0.6260 1.0383 0.0598 Uiso 1.0000
H H1363 0.1487 0.4927 0.9686 0.0595 Uiso 1.0000
H H1381 -0.1196 0.9170 0.4694 0.0537 Uiso 1.0000
H H1382 -0.1533 0.8416 0.5714 0.0535 Uiso 1.0000
H H1383 -0.1222 0.7490 0.4772 0.0542 Uiso 1.0000

loop_
_atom_site_aniso_label
_atom_site_aniso_U_11
_atom_site_aniso_U_22
_atom_site_aniso_U_33
_atom_site_aniso_U_12
_atom_site_aniso_U_13
_atom_site_aniso_U_23
C1 0.0207(8) 0.0216(10) 0.0228(9) 0.0013(8) -0.0020(7) 0.0005(8)
C2 0.0217(8) 0.0221(10) 0.0228(9) -0.0010(8) 0.0004(7) -0.0015(8)
C3 0.0235(8) 0.0211(10) 0.0224(9) 0.0014(8) 0.0002(7) -0.0009(8)
C4 0.0310(9) 0.0234(10) 0.0228(9) 0.0054(8) -0.0029(7) -0.0008(8)
O5 0.0289(7) 0.0268(8) 0.0244(7) 0.0094(6) -0.0021(5) -0.0034(6)
O6 0.0326(7) 0.0288(8) 0.0210(7) 0.0126(7) -0.0012(5) -0.0007(6)
O7 0.0276(6) 0.0274(8) 0.0223(7) 0.0044(6) -0.0043(5) -0.0035(6)
C8 0.0259(9) 0.0269(11) 0.0283(10) 0.0015(9) -0.0081(8) -0.0032(9)
O9 0.0296(7) 0.0247(7) 0.0281(7) 0.0023(6) -0.0115(6) -0.0020(6)
C10 0.0302(11) 0.0437(15) 0.0562(15) -0.0043(11) -0.0163(10) -0.0093(12)
C11 0.0211(8) 0.0208(10) 0.0228(9) -0.0001(8) -0.0021(7) -0.0017(8)
O12 0.0245(6) 0.0319(8) 0.0341(8) -0.0082(6) 0.0054(5) -0.0035(7)
C13 0.0284(10) 0.0249(11) 0.0385(12) 0.0006(9) 0.0087(9) -0.0020(9)
O14 0.0326(8) 0.0256(8) 0.0426(9) 0.0031(6) 0.0119(6) -0.0051(7)
O34 0.0435(9) 0.0228(8) 0.0524(10) -0.0006(7) 0.0015(7) -0.0077(8)
C35 0.0356(11) 0.0328(13) 0.0363(11) 0.0001(10) 0.0063(9) 0.0044(10)
C36 0.0293(10) 0.0289(12) 0.0361(11) 0.0006(9) -0.0050(8) -0.0033(9)
C37 0.0287(10) 0.0273(11) 0.0263(10) 0.0027(9) 0.0004(8) -0.0025(9)
C38 0.0454(13) 0.0539(17) 0.0286(11) 0.0118(12) -0.0041(10) 0.0034(11)
C39 0.0246(9) 0.0199(10) 0.0238(9) 0.0042(8) -0.0006(7) 0.0000(8)
C101 0.0211(8) 0.0244(10) 0.0237(9) -0.0025(8) -0.0023(7) 0.0045(8)
C102 0.0184(8) 0.0273(11) 0.0211(9) 0.0025(8) -0.0018(7) -0.0026(8)
C103 0.0239(8) 0.0210(10) 0.0252(9) 0.0018(8) -0.0016(7) -0.0031(8)
C104 0.0340(11) 0.0232(11) 0.0349(11) 0.0061(9) -0.0069(9) -0.0051(9)
O105 0.0292(7) 0.0346(9) 0.0393(8) 0.0101(7) -0.0037(6) -0.0078(7)
O106 0.0423(8) 0.0231(8) 0.0259(7) 0.0090(7) -0.0117(6) -0.0036(6)
O107 0.0341(7) 0.0283(8) 0.0253(7) 0.0022(7) -0.0081(6) -0.0027(6)
C108 0.0290(10) 0.0340(12) 0.0206(9) 0.0038(9) -0.0013(7) 0.0010(9)
O109 0.0335(7) 0.0291(8) 0.0235(7) 0.0011(7) -0.0032(6) 0.0062(6)
C110 0.0404(13) 0.0674(19) 0.0285(11) 0.0068(13) 0.0051(9) 0.0020(13)
C111 0.0239(9) 0.0196(10) 0.0257(9) 0.0002(8) -0.0013(7) 0.0011(8)
O112 0.0212(6) 0.0223(8) 0.0365(8) 0.0007(6) 0.0016(5) 0.0058(6)
C113 0.0281(10) 0.0278(12) 0.0408(12) -0.0041(9) -0.0024(9) 0.0022(10)
O114 0.0376(8) 0.0239(8) 0.0513(10) -0.0084(7) -0.0039(7) -0.0012(8)
O134 0.0565(10) 0.0236(8) 0.0585(11) 0.0053(8) 0.0080(8) -0.0077(8)
C135 0.0344(12) 0.0558(18) 0.0719(19) -0.0060(13) -0.0106(12) -0.0082(16)
C136 0.0522(13) 0.0326(13) 0.0353(12) 0.0049(11) -0.0094(10) 0.0057(10)
C137 0.0388(11) 0.0216(11) 0.0337(11) -0.0018(9) -0.0029(9) -0.0019(9)
C138 0.0298(10) 0.0479(14) 0.0309(11) -0.0017(11) -0.0059(9) 0.0049(11)
C139 0.0275(9) 0.0251(11) 0.0345(11) 0.0053(9) -0.0066(8) -0.0016(9)

loop_
_atom_type_symbol
_atom_type_scat_dispersion_real
_atom_type_scat_dispersion_imag
_atom_type_scat_source
C 0.0033 0.0016 'International Tables Vol C 4.2.6.8 and 6.1.1.4'
O 0.0106 0.0060 'International Tables Vol C 4.2.6.8 and 6.1.1.4'
H 0.0000 0.0000 'International Tables Vol C 4.2.6.8 and 6.1.1.4'

loop_
_geom_angle_atom_site_label_1
_geom_angle_atom_site_label_2
_geom_angle_atom_site_label_3
_geom_angle
_geom_angle_publ_flag
C2 C1 O9 104.43(16) no
C2 C1 C11 119.21(15) no
O9 C1 C11 108.09(16) no
C2 C1 C13 114.00(17) no
O9 C1 C13 110.78(15) no
C11 C1 C13 100.29(16) no
C1 C2 C3 116.18(16) no
C1 C2 O7 103.50(16) no
C3 C2 O7 107.88(14) no
C1 C2 H21 109.3 no
C3 C2 H21 108.9 no
O7 C2 H21 111.0 no
C2 C3 C4 113.45(16) no
C2 C3 O6 107.07(14) no
C4 C3 O6 102.47(16) no
C2 C3 H31 109.9 no
C4 C3 H31 113.0 no
O6 C3 H31 110.6 no
C3 C4 O5 102.43(15) no
C3 C4 H41 111.2 no
O5 C4 H41 109.1 no
C3 C4 H42 113.0 no
O5 C4 H42 109.7 no
H41 C4 H42 111.0 no
C4 O5 C39 108.32(14) no
C3 O6 C39 108.74(14) no
C2 O7 C8 107.00(14) no
O7 C8 O9 104.75(14) no
O7 C8 C10 111.89(19) no
O9 C8 C10 109.14(18) no
O7 C8 C38 108.36(18) no
O9 C8 C38 109.30(19) no
C10 C8 C38 113.05(19) no
C8 O9 C1 109.22(15) no
C8 C10 H101 106.7 no
C8 C10 H102 109.7 no
H101 C10 H102 110.4 no
C8 C10 H103 110.7 no
H101 C10 H103 108.4 no
H102 C10 H103 110.9 no
C1 C11 O12 114.02(16) no
C1 C11 C37 101.57(15) no
O12 C11 C37 114.12(17) no
C1 C11 H111 107.8 no
O12 C11 H111 111.9 no
C37 C11 H111 106.7 no
C11 O12 H121 111.3 no
C1 C13 O14 105.16(17) no
C1 C13 H131 110.7 no
O14 C13 H131 109.8 no
C1 C13 H132 109.6 no
O14 C13 H132 109.3 no
H131 C13 H132 112.1 no
C13 O14 C37 109.28(16) no
C39 C35 H351 107.5 no
C39 C35 H352 109.4 no
H351 C35 H352 110.5 no
C39 C35 H353 110.4 no
H351 C35 H353 109.8 no
H352 C35 H353 109.2 no
C39 C36 H361 109.4 no
C39 C36 H362 108.7 no
H361 C36 H362 109.2 no
C39 C36 H363 108.7 no
H361 C36 H363 109.5 no
H362 C36 H363 111.3 no
C11 C37 O14 109.54(18) no
C11 C37 O34 128.4(2) no
O14 C37 O34 122.1(2) no
C8 C38 H381 109.1 no
C8 C38 H382 109.0 no
H381 C38 H382 109.5 no
C8 C38 H383 108.7 no
H381 C38 H383 109.8 no
H382 C38 H383 110.8 no
C36 C39 C35 113.44(17) no
C36 C39 O5 107.69(15) no
C35 C39 O5 111.06(17) no
C36 C39 O6 110.60(17) no
C35 C39 O6 108.11(15) no
O5 C39 O6 105.68(14) no
C102 C101 O109 103.91(16) no
C102 C101 C111 118.76(17) no
O109 C101 C111 109.00(15) no
C102 C101 C113 115.24(16) no
O109 C101 C113 109.56(16) no
C111 C101 C113 100.24(16) no
C101 C102 C103 116.63(16) no
C101 C102 O107 102.58(15) no
C103 C102 O107 108.24(16) no
C101 C102 H1021 109.1 no
C103 C102 H1021 109.6 no
O107 C102 H1021 110.4 no
C102 C103 C104 114.32(17) no
C102 C103 O106 107.72(16) no
C104 C103 O106 104.02(15) no
C102 C103 H1031 110.3 no
C104 C103 H1031 110.2 no
O106 C103 H1031 110.0 no
C103 C104 O105 103.49(16) no
C103 C104 H1041 111.9 no
O105 C104 H1041 111.2 no
C103 C104 H1042 111.3 no
O105 C104 H1042 109.6 no
H1041 C104 H1042 109.3 no
C104 O105 C139 106.04(14) no
C103 O106 C139 109.39(15) no
C102 O107 C108 107.39(16) no
O107 C108 O109 105.02(13) no
O107 C108 C110 111.94(19) no
O109 C108 C110 108.98(19) no
O107 C108 C138 108.52(18) no
O109 C108 C138 109.59(18) no
C110 C108 C138 112.51(17) no
C108 O109 C101 109.89(15) no
C108 C110 H1101 109.1 no
C108 C110 H1102 111.1 no
H1101 C110 H1102 109.9 no
C108 C110 H1103 109.7 no
H1101 C110 H1103 106.6 no
H1102 C110 H1103 110.3 no
C101 C111 O112 117.24(16) no
C101 C111 C137 100.75(17) no
O112 C111 C137 110.25(17) no
C101 C111 H1111 110.9 no
O112 C111 H1111 110.1 no
C137 C111 H1111 106.8 no
C111 O112 H1121 109.1 no
C101 C113 O114 105.14(16) no
C101 C113 H1131 111.8 no
O114 C113 H1131 108.8 no
C101 C113 H1132 111.4 no
O114 C113 H1132 110.2 no
H1131 C113 H1132 109.3 no
C113 O114 C137 109.82(16) no
C139 C135 H1351 108.6 no
C139 C135 H1352 110.5 no
H1351 C135 H1352 109.8 no
C139 C135 H1353 108.4 no
H1351 C135 H1353 110.0 no
H1352 C135 H1353 109.6 no
C139 C136 H1361 106.6 no
C139 C136 H1362 108.9 no
H1361 C136 H1362 110.6 no
C139 C136 H1363 109.0 no
H1361 C136 H1363 109.0 no
H1362 C136 H1363 112.6 no
C111 C137 O114 109.12(18) no
C111 C137 O134 128.2(2) no
O114 C137 O134 122.7(2) no
C108 C138 H1381 108.9 no
C108 C138 H1382 109.8 no
H1381 C138 H1382 109.4 no
C108 C138 H1383 110.3 no
H1381 C138 H1383 109.8 no
H1382 C138 H1383 108.7 no
C136 C139 C135 112.83(19) no
C136 C139 O106 108.64(17) no
C135 C139 O106 109.0(2) no
C136 C139 O105 111.78(19) no
C135 C139 O105 109.76(19) no
O106 C139 O105 104.48(15) no

loop_
_geom_bond_atom_site_label_1
_geom_bond_atom_site_label_2
_geom_bond_distance
_geom_bond_publ_flag
C1 C2 1.539(3) no
C1 O9 1.431(2) no
C1 C11 1.528(3) no
C1 C13 1.528(3) no
C2 C3 1.516(2) no
C2 O7 1.426(2) no
C2 H21 0.981 no
C3 C4 1.517(3) no
C3 O6 1.432(2) no
C3 H31 0.980 no
C4 O5 1.439(2) no
C4 H41 0.982 no
C4 H42 0.979 no
O5 C39 1.446(2) no
O6 C39 1.434(2) no
O7 C8 1.426(2) no
C8 O9 1.438(3) no
C8 C10 1.516(3) no
C8 C38 1.505(3) no
C10 H101 0.952 no
C10 H102 0.976 no
C10 H103 0.975 no
C11 O12 1.393(2) no
C11 C37 1.522(3) no
C11 H111 0.986 no
O12 H121 0.837 no
C13 O14 1.460(3) no
C13 H131 0.986 no
C13 H132 1.002 no
O14 C37 1.353(3) no
O34 C37 1.201(3) no
C35 C39 1.506(3) no
C35 H351 0.961 no
C35 H352 0.984 no
C35 H353 0.974 no
C36 C39 1.509(3) no
C36 H361 0.983 no
C36 H362 0.974 no
C36 H363 0.979 no
C38 H381 0.984 no
C38 H382 0.969 no
C38 H383 0.987 no
C101 C102 1.524(3) no
C101 O109 1.420(2) no
C101 C111 1.541(3) no
C101 C113 1.521(3) no
C102 C103 1.514(3) no
C102 O107 1.426(2) no
C102 H1021 0.982 no
C103 C104 1.529(3) no
C103 O106 1.429(2) no
C103 H1031 0.979 no
C104 O105 1.432(2) no
C104 H1041 0.990 no
C104 H1042 0.975 no
O105 C139 1.423(3) no
O106 C139 1.440(2) no
O107 C108 1.434(3) no
C108 O109 1.442(3) no
C108 C110 1.514(3) no
C108 C138 1.501(3) no
C110 H1101 0.986 no
C110 H1102 0.977 no
C110 H1103 0.976 no
C111 O112 1.402(2) no
C111 C137 1.527(3) no
C111 H1111 0.984 no
O112 H1121 0.834 no
C113 O114 1.458(3) no
C113 H1131 1.007 no
C113 H1132 0.969 no
O114 C137 1.349(3) no
O134 C137 1.195(3) no
C135 C139 1.503(3) no
C135 H1351 0.967 no
C135 H1352 0.979 no
C135 H1353 0.962 no
C136 C139 1.516(3) no
C136 H1361 0.974 no
C136 H1362 0.975 no
C136 H1363 0.972 no
C138 H1381 0.959 no
C138 H1382 0.964 no
C138 H1383 0.951 no

loop_
_geom_hbond_atom_site_label_D
_geom_hbond_atom_site_label_H
_geom_hbond_atom_site_label_A
_geom_hbond_site_symmetry_A
_geom_hbond_distance_DH
_geom_hbond_distance_HA
_geom_hbond_distance_DA
_geom_hbond_angle_DHA
_geom_hbond_publ_flag
O12 H121 O112 2_546 0.84 1.98 2.813(2) 170 yes
O112 H1121 O5 2_546 0.83 1.98 2.806(2) 169 yes

loop_
_cod_related_entry_id
_cod_related_entry_database
_cod_related_entry_code
1 ChemSpider 30655033
